data_2235875
loop_
_publ_author_name
'Al-Said, Mansour S.'
'Ghorab, Mostafa M.'
'Ghabbour, Hazem A.'
'Quah, Ching Kheng'
'Fun, Hoong-Kun'

_publ_section_title
;
 4-[(5,5-Dimethyl-3-oxocyclohex-1-enyl)amino]benzenesulfonamide
;
_journal_coeditor_code IS5161
_journal_issue 8
_journal_name_full 'Acta Crystallographica Section E'
_journal_page_first o2370
_journal_paper_doi 10.1107/S1600536812029996
_journal_volume 68
_journal_year 2012
_chemical_formula_iupac 'C14 H18 N2 O3 S'
_chemical_formula_moiety 'C14 H18 N2 O3 S'
_chemical_formula_sum 'C14 H18 N2 O3 S'
_chemical_formula_weight 294.36
_chemical_name_systematic
;
4-[(5,5-Dimethyl-3-oxocyclohex-1-enyl)amino]benzenesulfonamide
;
_space_group_IT_number 61
_symmetry_cell_setting orthorhombic
_symmetry_space_group_name_Hall '-P 2ac 2ab'
_symmetry_space_group_name_H-M 'P b c a'
_atom_sites_solution_hydrogens geom
_atom_sites_solution_primary direct
_atom_sites_solution_secondary difmap
_audit_creation_method SHELXL-97
_cell_angle_alpha 90.00
_cell_angle_beta 90.00
_cell_angle_gamma 90.00
_cell_formula_units_Z 8
_cell_length_a 11.0365(3)
_cell_length_b 13.4763(3)
_cell_length_c 20.0092(6)
_cell_measurement_reflns_used 2253
_cell_measurement_temperature 296(2)
_cell_measurement_theta_max 70.08
_cell_measurement_theta_min 4.42
_cell_volume 2975.99(14)
_computing_cell_refinement 'SAINT (Bruker, 2009)'
_computing_data_collection 'APEX2 (Bruker, 2009)'
_computing_data_reduction 'SAINT (Bruker, 2009)'
_computing_molecular_graphics 'SHELXTL (Sheldrick, 2008)'
_computing_publication_material 'SHELXTL (Sheldrick, 2008) and PLATON (Spek, 2009)'
_computing_structure_refinement 'SHELXTL (Sheldrick, 2008)'
_computing_structure_solution 'SHELXTL (Sheldrick, 2008)'
_diffrn_ambient_temperature 296(2)
_diffrn_measured_fraction_theta_full 0.965
_diffrn_measured_fraction_theta_max 0.966
_diffrn_measurement_device_type
;
Bruker SMART APEXII CCD area-detector
;
_diffrn_measurement_method '\f and \w scans'
_diffrn_radiation_monochromator graphite
_diffrn_radiation_source 'fine-focus sealed tube'
_diffrn_radiation_type CuK\a
_diffrn_radiation_wavelength 1.54178
_diffrn_reflns_av_R_equivalents 0.0356
_diffrn_reflns_av_sigmaI/netI 0.0312
_diffrn_reflns_limit_h_max 13
_diffrn_reflns_limit_h_min -11
_diffrn_reflns_limit_k_max 10
_diffrn_reflns_limit_k_min -16
_diffrn_reflns_limit_l_max 24
_diffrn_reflns_limit_l_min -24
_diffrn_reflns_number 10908
_diffrn_reflns_theta_full 72.01
_diffrn_reflns_theta_max 72.01
_diffrn_reflns_theta_min 4.42
_diffrn_standards_number 0
_exptl_absorpt_coefficient_mu 2.016
_exptl_absorpt_correction_T_max 0.8394
_exptl_absorpt_correction_T_min 0.3220
_exptl_absorpt_correction_type multi-scan
_exptl_absorpt_process_details '(SADABS; Bruker, 2009)'
_exptl_crystal_colour colourless
_exptl_crystal_density_diffrn 1.314
_exptl_crystal_density_method 'not measured'
_exptl_crystal_description plate
_exptl_crystal_F_000 1248
_exptl_crystal_size_max 0.727
_exptl_crystal_size_mid 0.396
_exptl_crystal_size_min 0.09
_refine_diff_density_max 0.214
_refine_diff_density_min -0.481
_refine_ls_extinction_method none
_refine_ls_goodness_of_fit_ref 1.036
_refine_ls_hydrogen_treatment mixed
_refine_ls_matrix_type full
_refine_ls_number_parameters 195
_refine_ls_number_reflns 2829
_refine_ls_number_restraints 0
_refine_ls_restrained_S_all 1.036
_refine_ls_R_factor_all 0.0499
_refine_ls_R_factor_gt 0.0438
_refine_ls_shift/su_max 0.001
_refine_ls_shift/su_mean 0.001
_refine_ls_structure_factor_coef Fsqd
_refine_ls_weighting_details 'calc w=1/[\s^2^(Fo^2^)+(0.0919P)^2^+0.0000P] where P=(Fo^2^+2Fc^2^)/3'
_refine_ls_weighting_scheme calc
_refine_ls_wR_factor_gt 0.1206
_refine_ls_wR_factor_ref 0.1250
_reflns_number_gt 2361
_reflns_number_total 2829
_reflns_threshold_expression I>2\s(I)
_cod_data_source_file is5161.cif
_cod_data_source_block I
_cod_database_code 2235875
_cod_database_fobs_code 2235875

loop_
_symmetry_equiv_pos_as_xyz
'x, y, z'
'-x+1/2, -y, z+1/2'
'-x, y+1/2, -z+1/2'
'x+1/2, -y+1/2, -z'
'-x, -y, -z'
'x-1/2, y, -z-1/2'
'x, -y-1/2, z-1/2'
'-x-1/2, y-1/2, z'

loop_
_atom_site_type_symbol
_atom_site_label
_atom_site_fract_x
_atom_site_fract_y
_atom_site_fract_z
_atom_site_U_iso_or_equiv
_atom_site_adp_type
_atom_site_calc_flag
_atom_site_refinement_flags
_atom_site_occupancy
_atom_site_symmetry_multiplicity
S S1 -0.00703(4) 0.12128(3) 0.35905(2) 0.04078(17) Uani d . 1 1
N N1 0.30747(13) -0.19577(10) 0.24788(7) 0.0409(3) Uani d . 1 1
N N2 -0.04392(17) 0.09709(12) 0.43487(8) 0.0470(4) Uani d . 1 1
O O1 0.06697(14) 0.20885(9) 0.36157(7) 0.0578(4) Uani d . 1 1
O O2 -0.11492(13) 0.12253(11) 0.31954(8) 0.0628(4) Uani d . 1 1
O O3 0.33684(13) -0.09069(10) 0.02398(6) 0.0542(4) Uani d . 1 1
C C1 0.33333(14) -0.20944(11) 0.18227(8) 0.0371(3) Uani d . 1 1
C C2 0.31006(16) -0.14052(12) 0.13444(8) 0.0411(4) Uani d . 1 1
H H2A 0.2760 -0.0801 0.1467 0.049 Uiso calc R 1 1
C C3 0.33664(15) -0.15894(12) 0.06597(9) 0.0419(4) Uani d . 1 1
C C4 0.36612(17) -0.26403(13) 0.04640(9) 0.0480(4) Uani d . 1 1
H H4A 0.4044 -0.2642 0.0028 0.058 Uiso calc R 1 1
H H4B 0.2917 -0.3020 0.0432 0.058 Uiso calc R 1 1
C C5 0.45074(16) -0.31347(13) 0.09715(9) 0.0440(4) Uani d . 1 1
C C6 0.39348(16) -0.30700(12) 0.16681(9) 0.0429(4) Uani d . 1 1
H H6A 0.3338 -0.3594 0.1711 0.052 Uiso calc R 1 1
H H6B 0.4560 -0.3190 0.1999 0.052 Uiso calc R 1 1
C C7 0.4679(2) -0.42291(16) 0.07882(12) 0.0677(6) Uani d . 1 1
H H7A 0.5099 -0.4277 0.0369 0.102 Uiso calc R 1 1
H H7B 0.3902 -0.4544 0.0751 0.102 Uiso calc R 1 1
H H7C 0.5145 -0.4553 0.1130 0.102 Uiso calc R 1 1
C C8 0.57395(17) -0.26183(16) 0.09661(12) 0.0615(5) Uani d . 1 1
H H8A 0.6078 -0.2649 0.0525 0.092 Uiso calc R 1 1
H H8B 0.6273 -0.2945 0.1275 0.092 Uiso calc R 1 1
H H8C 0.5641 -0.1937 0.1096 0.092 Uiso calc R 1 1
C C9 0.23173(14) -0.12110(11) 0.27412(8) 0.0356(3) Uani d . 1 1
C C10 0.12181(15) -0.09880(12) 0.24388(8) 0.0402(4) Uani d . 1 1
H H10A 0.0975 -0.1328 0.2057 0.048 Uiso calc R 1 1
C C11 0.04870(14) -0.02559(12) 0.27089(8) 0.0392(4) Uani d . 1 1
H H11A -0.0248 -0.0100 0.2507 0.047 Uiso calc R 1 1
C C12 0.08487(14) 0.02434(11) 0.32787(8) 0.0365(3) Uani d . 1 1
C C13 0.19250(15) 0.00026(12) 0.35958(8) 0.0400(4) Uani d . 1 1
H H13A 0.2153 0.0332 0.3984 0.048 Uiso calc R 1 1
C C14 0.26572(15) -0.07305(12) 0.33301(8) 0.0401(4) Uani d . 1 1
H H14A 0.3375 -0.0903 0.3544 0.048 Uiso calc R 1 1
H H1N1 0.3431(18) -0.2337(16) 0.2774(11) 0.058(6) Uiso d . 1 1
H H1N2 0.024(2) 0.1016(15) 0.4588(12) 0.053(6) Uiso d . 1 1
H H2N2 -0.090(2) 0.0441(18) 0.4374(12) 0.070(7) Uiso d . 1 1

loop_
_atom_site_aniso_label
_atom_site_aniso_U_11
_atom_site_aniso_U_22
_atom_site_aniso_U_33
_atom_site_aniso_U_12
_atom_site_aniso_U_13
_atom_site_aniso_U_23
S1 0.0482(3) 0.0360(3) 0.0381(3) 0.00670(16) 0.00260(16) 0.00170(14)
N1 0.0455(7) 0.0400(7) 0.0372(7) 0.0075(6) 0.0036(6) 0.0035(6)
N2 0.0552(10) 0.0451(8) 0.0408(8) -0.0019(7) 0.0078(7) -0.0014(6)
O1 0.0801(10) 0.0362(6) 0.0572(8) -0.0043(6) 0.0143(7) 0.0014(5)
O2 0.0568(8) 0.0722(9) 0.0595(9) 0.0265(7) -0.0102(7) -0.0065(7)
O3 0.0713(9) 0.0505(7) 0.0409(7) 0.0019(6) 0.0039(6) 0.0088(5)
C1 0.0363(8) 0.0355(8) 0.0394(8) -0.0015(6) 0.0039(6) -0.0001(6)
C2 0.0468(9) 0.0351(8) 0.0414(8) 0.0041(7) 0.0056(7) 0.0007(6)
C3 0.0419(8) 0.0429(9) 0.0408(8) -0.0026(7) 0.0013(7) 0.0026(7)
C4 0.0592(11) 0.0442(9) 0.0408(8) -0.0062(8) -0.0010(8) -0.0059(7)
C5 0.0474(9) 0.0390(8) 0.0456(9) 0.0014(7) 0.0044(7) -0.0092(7)
C6 0.0458(9) 0.0373(8) 0.0457(9) 0.0044(7) 0.0046(7) 0.0002(7)
C7 0.0897(16) 0.0462(11) 0.0673(13) 0.0112(11) 0.0052(12) -0.0157(10)
C8 0.0440(10) 0.0679(12) 0.0724(13) -0.0023(9) 0.0105(9) -0.0133(10)
C9 0.0369(8) 0.0343(8) 0.0357(8) -0.0009(6) 0.0055(6) 0.0031(5)
C10 0.0407(8) 0.0431(8) 0.0368(8) -0.0027(7) -0.0003(6) -0.0054(6)
C11 0.0358(8) 0.0425(8) 0.0392(8) 0.0002(7) -0.0021(6) 0.0007(6)
C12 0.0382(8) 0.0346(7) 0.0366(8) -0.0002(6) 0.0042(6) 0.0002(6)
C13 0.0398(8) 0.0424(8) 0.0379(8) -0.0020(7) -0.0023(6) -0.0043(6)
C14 0.0358(8) 0.0458(9) 0.0386(8) 0.0011(7) -0.0021(6) 0.0004(6)

loop_
_atom_type_symbol
_atom_type_description
_atom_type_scat_dispersion_real
_atom_type_scat_dispersion_imag
_atom_type_scat_source
C C 0.0181 0.0091 'International Tables Vol C Tables 4.2.6.8 and 6.1.1.4'
H H 0.0000 0.0000 'International Tables Vol C Tables 4.2.6.8 and 6.1.1.4'
N N 0.0311 0.0180 'International Tables Vol C Tables 4.2.6.8 and 6.1.1.4'
O O 0.0492 0.0322 'International Tables Vol C Tables 4.2.6.8 and 6.1.1.4'
S S 0.3331 0.5567 'International Tables Vol C Tables 4.2.6.8 and 6.1.1.4'

loop_
_geom_angle_atom_site_label_1
_geom_angle_atom_site_label_2
_geom_angle_atom_site_label_3
_geom_angle
O2 S1 O1 118.92(9)
O2 S1 N2 108.30(10)
O1 S1 N2 106.15(9)
O2 S1 C12 106.95(8)
O1 S1 C12 107.06(8)
N2 S1 C12 109.21(8)
C1 N1 C9 125.62(14)
C1 N1 H1N1 118.7(14)
C9 N1 H1N1 115.6(14)
S1 N2 H1N2 106.5(15)
S1 N2 H2N2 111.5(16)
H1N2 N2 H2N2 121(2)
N1 C1 C2 123.34(15)
N1 C1 C6 114.23(14)
C2 C1 C6 122.41(15)
C1 C2 C3 121.35(15)
C1 C2 H2A 119.3
C3 C2 H2A 119.3
O3 C3 C2 121.40(16)
O3 C3 C4 121.27(16)
C2 C3 C4 117.33(15)
C3 C4 C5 111.63(14)
C3 C4 H4A 109.3
C5 C4 H4A 109.3
C3 C4 H4B 109.3
C5 C4 H4B 109.3
H4A C4 H4B 108.0
C8 C5 C7 109.08(17)
C8 C5 C4 109.87(17)
C7 C5 C4 109.60(16)
C8 C5 C6 110.33(15)
C7 C5 C6 108.87(15)
C4 C5 C6 109.06(14)
C1 C6 C5 114.73(14)
C1 C6 H6A 108.6
C5 C6 H6A 108.6
C1 C6 H6B 108.6
C5 C6 H6B 108.6
H6A C6 H6B 107.6
C5 C7 H7A 109.5
C5 C7 H7B 109.5
H7A C7 H7B 109.5
C5 C7 H7C 109.5
H7A C7 H7C 109.5
H7B C7 H7C 109.5
C5 C8 H8A 109.5
C5 C8 H8B 109.5
H8A C8 H8B 109.5
C5 C8 H8C 109.5
H8A C8 H8C 109.5
H8B C8 H8C 109.5
C10 C9 C14 120.15(14)
C10 C9 N1 120.67(14)
C14 C9 N1 119.09(15)
C11 C10 C9 119.55(15)
C11 C10 H10A 120.2
C9 C10 H10A 120.2
C12 C11 C10 120.03(15)
C12 C11 H11A 120.0
C10 C11 H11A 120.0
C11 C12 C13 120.75(14)
C11 C12 S1 119.01(12)
C13 C12 S1 120.24(12)
C14 C13 C12 119.51(14)
C14 C13 H13A 120.2
C12 C13 H13A 120.2
C13 C14 C9 119.93(15)
C13 C14 H14A 120.0
C9 C14 H14A 120.0

loop_
_geom_bond_atom_site_label_1
_geom_bond_atom_site_label_2
_geom_bond_distance
S1 O2 1.4294(15)
S1 O1 1.4360(14)
S1 N2 1.6044(15)
S1 C12 1.7677(15)
N1 C1 1.356(2)
N1 C9 1.410(2)
N1 H1N1 0.88(2)
N2 H1N2 0.89(2)
N2 H2N2 0.88(2)
O3 C3 1.246(2)
C1 C2 1.358(2)
C1 C6 1.505(2)
C2 C3 1.423(2)
C2 H2A 0.9300
C3 C4 1.505(2)
C4 C5 1.532(2)
C4 H4A 0.9700
C4 H4B 0.9700
C5 C8 1.528(3)
C5 C7 1.532(2)
C5 C6 1.533(2)
C6 H6A 0.9700
C6 H6B 0.9700
C7 H7A 0.9600
C7 H7B 0.9600
C7 H7C 0.9600
C8 H8A 0.9600
C8 H8B 0.9600
C8 H8C 0.9600
C9 C10 1.389(2)
C9 C14 1.396(2)
C10 C11 1.384(2)
C10 H10A 0.9300
C11 C12 1.383(2)
C11 H11A 0.9300
C12 C13 1.385(2)
C13 C14 1.383(2)
C13 H13A 0.9300
C14 H14A 0.9300

loop_
_geom_hbond_atom_site_label_D
_geom_hbond_atom_site_label_H
_geom_hbond_atom_site_label_A
_geom_hbond_site_symmetry_A
_geom_hbond_distance_DH
_geom_hbond_distance_HA
_geom_hbond_distance_DA
_geom_hbond_angle_DHA
_geom_hbond_publ_flag
N1 H1N1 O1 8_655 0.88(2) 2.10(2) 2.958(2) 166(2) yes
N2 H1N2 O3 2_555 0.89(2) 2.02(2) 2.900(2) 169(2) yes
N2 H2N2 O3 6_556 0.88(2) 2.13(2) 2.969(2) 159(2) yes
C6 H6A O2 3_545 0.97 2.44 3.229(2) 139 yes

loop_
_geom_torsion_atom_site_label_1
_geom_torsion_atom_site_label_2
_geom_torsion_atom_site_label_3
_geom_torsion_atom_site_label_4
_geom_torsion
C9 N1 C1 C2 14.4(3)
C9 N1 C1 C6 -167.16(15)
N1 C1 C2 C3 -178.77(15)
C6 C1 C2 C3 2.9(3)
C1 C2 C3 O3 -166.50(17)
C1 C2 C3 C4 12.7(3)
O3 C3 C4 C5 136.43(17)
C2 C3 C4 C5 -42.8(2)
C3 C4 C5 C8 -65.7(2)
C3 C4 C5 C7 174.46(16)
C3 C4 C5 C6 55.35(19)
N1 C1 C6 C5 -165.84(15)
C2 C1 C6 C5 12.6(2)
C8 C5 C6 C1 79.9(2)
C7 C5 C6 C1 -160.42(16)
C4 C5 C6 C1 -40.9(2)
C1 N1 C9 C10 43.7(2)
C1 N1 C9 C14 -139.55(17)
C14 C9 C10 C11 2.8(2)
N1 C9 C10 C11 179.57(14)
C9 C10 C11 C12 -0.4(2)
C10 C11 C12 C13 -1.7(2)
C10 C11 C12 S1 177.15(12)
O2 S1 C12 C11 5.87(16)
O1 S1 C12 C11 -122.63(13)
N2 S1 C12 C11 122.86(14)
O2 S1 C12 C13 -175.28(13)
O1 S1 C12 C13 56.22(15)
N2 S1 C12 C13 -58.29(15)
C11 C12 C13 C14 1.4(2)
S1 C12 C13 C14 -177.40(12)
C12 C13 C14 C9 1.0(2)
C10 C9 C14 C13 -3.1(2)
N1 C9 C14 C13 -179.88(14)

loop_
_cod_related_entry_id
_cod_related_entry_database
_cod_related_entry_code
1 ChemSpider 596217
